data_4331909
loop_
_publ_author_name
'Bouwkamp, Marco W.'
'Lobkovsky, Emil'
'Chirik, Paul J.'

_publ_section_title
;
 Bis(imino)pyridine Ligand Deprotonation Promoted by a Transient Iron
 Amide
;
_journal_issue 1
_journal_name_full 'Inorganic Chemistry'
_journal_page_first 2
_journal_page_last 4
_journal_paper_doi 10.1021/ic051839o
_journal_volume 45
_journal_year 2006
_chemical_formula_sum 'C43 H66 Fe K N4 O2'
_chemical_formula_weight 765.95
_chemical_name_systematic
;
  ?
;
_space_group_IT_number 14
_symmetry_cell_setting monoclinic
_symmetry_space_group_name_Hall '-P 2yn'
_symmetry_space_group_name_H-M 'P 1 21/n 1'
_atom_sites_solution_hydrogens mixed
_atom_sites_solution_primary direct
_atom_sites_solution_secondary difmap
_audit_creation_method SHELXL-97
_cell_angle_alpha 90.00
_cell_angle_beta 94.093(2)
_cell_angle_gamma 90.00
_cell_formula_units_Z 4
_cell_length_a 13.0345(9)
_cell_length_b 19.0398(14)
_cell_length_c 17.7903(14)
_cell_measurement_reflns_used 6490
_cell_measurement_temperature 173(2)
_cell_measurement_theta_max 26.07
_cell_measurement_theta_min 2.43
_cell_volume 4403.8(6)
_computing_cell_refinement 'Bruker SAINT+'
_computing_data_collection 'Bruker APEX2'
_computing_data_reduction 'Bruker SAINT+'
_computing_molecular_graphics 'Bruker SHELXTL'
_computing_publication_material 'Bruker SHELXTL'
_computing_structure_refinement 'SHELXL-97 (Sheldrick, 1997)'
_computing_structure_solution 'SHELXS-97 (Sheldrick, 1990)'
_diffrn_ambient_temperature 173(2)
_diffrn_measured_fraction_theta_full 0.996
_diffrn_measured_fraction_theta_max 0.996
_diffrn_measurement_device_type 'Bruker X8 APEX II diffractometer'
_diffrn_measurement_method 'phi  scans'
_diffrn_radiation_monochromator graphite
_diffrn_radiation_source 'fine-focus sealed tube'
_diffrn_radiation_type MoK\a
_diffrn_radiation_wavelength 0.71073
_diffrn_reflns_av_R_equivalents 0.0376
_diffrn_reflns_av_sigmaI/netI 0.0360
_diffrn_reflns_limit_h_max 16
_diffrn_reflns_limit_h_min -16
_diffrn_reflns_limit_k_max 22
_diffrn_reflns_limit_k_min -23
_diffrn_reflns_limit_l_max 11
_diffrn_reflns_limit_l_min -22
_diffrn_reflns_number 51402
_diffrn_reflns_theta_full 26.37
_diffrn_reflns_theta_max 26.37
_diffrn_reflns_theta_min 1.57
_exptl_absorpt_coefficient_mu 0.474
_exptl_absorpt_correction_T_max 0.8907
_exptl_absorpt_correction_T_min 0.8330
_exptl_absorpt_correction_type multi-scan
_exptl_absorpt_process_details SADABS
_exptl_crystal_colour dark
_exptl_crystal_density_diffrn 1.155
_exptl_crystal_density_meas 0
_exptl_crystal_density_method 'not measured'
_exptl_crystal_description block
_exptl_crystal_F_000 1652
_exptl_crystal_size_max 0.40
_exptl_crystal_size_mid 0.35
_exptl_crystal_size_min 0.25
_refine_diff_density_max 0.424
_refine_diff_density_min -0.316
_refine_diff_density_rms 0.051
_refine_ls_extinction_method none
_refine_ls_goodness_of_fit_ref 1.052
_refine_ls_hydrogen_treatment mixed
_refine_ls_matrix_type full
_refine_ls_number_parameters 683
_refine_ls_number_reflns 8983
_refine_ls_number_restraints 0
_refine_ls_restrained_S_all 1.052
_refine_ls_R_factor_all 0.0588
_refine_ls_R_factor_gt 0.0379
_refine_ls_shift/su_max 0.048
_refine_ls_shift/su_mean 0.002
_refine_ls_structure_factor_coef Fsqd
_refine_ls_weighting_details 'calc w=1/[\s^2^(Fo^2^)+(0.0676P)^2^+0.3799P] where P=(Fo^2^+2Fc^2^)/3'
_refine_ls_weighting_scheme calc
_refine_ls_wR_factor_gt 0.1035
_refine_ls_wR_factor_ref 0.1139
_reflns_number_gt 6638
_reflns_number_total 8983
_reflns_threshold_expression >2sigma(I)
_cod_data_source_file ic051839osup3.cif
_cod_data_source_block mwb20
_cod_depositor_comments
;
The following automatic conversions were performed:

'_symmetry_cell_setting' value 'Monoclinic' changed to 'monoclinic'
according to /home/saulius/struct/CIF-dictionaries/cif_core.dic
dictionary named 'cif_core.dic' version 2.4.2 from 2011-04-26.

Automatic conversion script
Id: cif_fix_values 1891 2012-01-12 08:04:46Z andrius 
;
_cod_original_sg_symbol_H-M P2(1)/n
_cod_database_code 4331909

loop_
_symmetry_equiv_pos_as_xyz
'x, y, z'
'-x+1/2, y+1/2, -z+1/2'
'-x, -y, -z'
'x-1/2, -y-1/2, z-1/2'

loop_
_atom_site_label
_atom_site_type_symbol
_atom_site_fract_x
_atom_site_fract_y
_atom_site_fract_z
_atom_site_U_iso_or_equiv
_atom_site_adp_type
_atom_site_occupancy
_atom_site_symmetry_multiplicity
_atom_site_calc_flag
_atom_site_refinement_flags
Fe1 Fe 0.375941(19) 0.011206(14) 0.208754(14) 0.02527(9) Uani 1 1 d .
K1 K 0.12904(3) 0.10906(2) 0.29463(2) 0.03561(12) Uani 1 1 d .
O1 O 0.15691(14) 0.24409(8) 0.32969(12) 0.0667(5) Uani 1 1 d .
O2 O 0.02692(11) 0.10180(8) 0.42571(9) 0.0499(4) Uani 1 1 d .
N1 N 0.53353(11) 0.00363(8) 0.23341(8) 0.0258(3) Uani 1 1 d .
N2 N 0.43396(11) -0.03661(7) 0.11346(8) 0.0231(3) Uani 1 1 d .
N3 N 0.25300(11) 0.01143(8) 0.12768(9) 0.0276(3) Uani 1 1 d .
N4 N 0.31035(12) 0.03069(9) 0.30341(9) 0.0355(4) Uani 1 1 d .
C1 C 0.69706(15) -0.04043(12) 0.19227(13) 0.0359(5) Uani 1 1 d .
H1B H 0.7369(15) -0.0234(10) 0.2339(12) 0.029(5) Uiso 1 1 d .
H1A H 0.7327(17) -0.0636(11) 0.1556(13) 0.046(6) Uiso 1 1 d .
C2 C 0.59412(13) -0.02962(9) 0.18460(10) 0.0258(4) Uani 1 1 d .
C3 C 0.53393(13) -0.05422(9) 0.11535(10) 0.0241(4) Uani 1 1 d .
C4 C 0.57181(15) -0.09014(10) 0.05544(11) 0.0289(4) Uani 1 1 d .
H4 H 0.6372(17) -0.0997(10) 0.0560(11) 0.033(5) Uiso 1 1 d .
C5 C 0.50524(15) -0.10588(10) -0.00640(11) 0.0319(4) Uani 1 1 d .
H5 H 0.5264(17) -0.1325(11) -0.0470(13) 0.047(6) Uiso 1 1 d .
C6 C 0.40405(16) -0.08507(10) -0.00839(11) 0.0306(4) Uani 1 1 d .
H6 H 0.3640(17) -0.0920(11) -0.0478(13) 0.039(6) Uiso 1 1 d .
C7 C 0.36971(13) -0.04921(9) 0.05266(10) 0.0244(4) Uani 1 1 d .
C8 C 0.26538(14) -0.01825(9) 0.05815(10) 0.0264(4) Uani 1 1 d .
C9 C 0.19772(17) -0.01891(12) -0.00266(12) 0.0366(5) Uani 1 1 d .
H9B H 0.1346(19) 0.0038(11) -0.0021(13) 0.042(6) Uiso 1 1 d .
H9A H 0.2129(15) -0.0387(10) -0.0474(12) 0.034(5) Uiso 1 1 d .
C10 C 0.2617(3) -0.02697(16) 0.33928(17) 0.0602(7) Uani 1 1 d .
H10C H 0.231(2) -0.0610(18) 0.3028(19) 0.094(11) Uiso 1 1 d .
H10B H 0.201(2) -0.0130(14) 0.3704(18) 0.082(9) Uiso 1 1 d .
H10C H 0.315(2) -0.0517(16) 0.3715(17) 0.082(10) Uiso 1 1 d .
C11 C 0.35513(19) 0.07672(17) 0.36131(14) 0.0538(7) Uani 1 1 d .
H11C H 0.3014(18) 0.0953(12) 0.3956(14) 0.053(7) Uiso 1 1 d .
H11B H 0.412(2) 0.0592(14) 0.3959(15) 0.071(8) Uiso 1 1 d .
H11A H 0.388(2) 0.1236(14) 0.3408(15) 0.069(8) Uiso 1 1 d .
C12 C 0.58314(13) 0.02806(10) 0.30270(10) 0.0273(4) Uani 1 1 d .
C13 C 0.60576(14) 0.10007(11) 0.31131(11) 0.0343(5) Uani 1 1 d .
C14 C 0.64285(17) 0.12455(14) 0.38186(13) 0.0449(6) Uani 1 1 d .
H14 H 0.6587(17) 0.1688(12) 0.3869(13) 0.042(6) Uiso 1 1 d .
C15 C 0.65889(18) 0.07990(14) 0.44207(13) 0.0477(6) Uani 1 1 d .
H15 H 0.6866(17) 0.0978(11) 0.4882(14) 0.049(6) Uiso 1 1 d .
C16 C 0.64134(17) 0.00919(14) 0.43269(13) 0.0444(6) Uani 1 1 d .
H16 H 0.6536(16) -0.0209(11) 0.4760(13) 0.044(6) Uiso 1 1 d .
C17 C 0.60426(15) -0.01855(11) 0.36332(11) 0.0341(5) Uani 1 1 d .
C18 C 0.59399(18) 0.14978(11) 0.24456(14) 0.0433(5) Uani 1 1 d .
H18A H 0.5465(18) 0.1312(12) 0.2123(13) 0.047(6) Uiso 1 1 d .
C19 C 0.5572(3) 0.22331(15) 0.2650(2) 0.0683(8) Uani 1 1 d .
H19C H 0.622(2) 0.2479(16) 0.2986(17) 0.090(10) Uiso 1 1 d .
H19B H 0.547(2) 0.2520(16) 0.2193(18) 0.086(10) Uiso 1 1 d .
H19B H 0.495(2) 0.2182(15) 0.2933(18) 0.089(10) Uiso 1 1 d .
C20 C 0.6931(2) 0.15539(16) 0.20557(16) 0.0559(7) Uani 1 1 d .
H20C H 0.6840(19) 0.1884(13) 0.1648(16) 0.063(8) Uiso 1 1 d .
H20B H 0.737(2) 0.1818(13) 0.2428(16) 0.063(8) Uiso 1 1 d .
H20A H 0.721(2) 0.1092(15) 0.1923(16) 0.081(9) Uiso 1 1 d .
C21 C 0.58719(17) -0.09726(12) 0.35530(14) 0.0438(5) Uani 1 1 d .
H21A H 0.548(2) -0.1022(12) 0.3098(15) 0.059(7) Uiso 1 1 d .
C22 C 0.5146(3) -0.12553(16) 0.4103(2) 0.0940(12) Uani 1 1 d .
H22A H 0.5436 -0.1175 0.4619 0.141 Uiso 1 1 calc R
H22B H 0.5047 -0.1760 0.4019 0.141 Uiso 1 1 calc R
H22C H 0.4482 -0.1014 0.4028 0.141 Uiso 1 1 calc R
C23 C 0.6870(2) -0.13863(15) 0.36490(19) 0.0741(8) Uani 1 1 d .
H23A H 0.7341 -0.1224 0.3280 0.111 Uiso 1 1 calc R
H23B H 0.6725 -0.1887 0.3570 0.111 Uiso 1 1 calc R
H23C H 0.7188 -0.1315 0.4159 0.111 Uiso 1 1 calc R
C24 C 0.15728(13) 0.04657(10) 0.13218(10) 0.0274(4) Uani 1 1 d .
C25 C 0.06827(14) 0.01047(10) 0.15166(11) 0.0301(4) Uani 1 1 d .
C26 C -0.02280(15) 0.04794(11) 0.15745(12) 0.0333(5) Uani 1 1 d .
H26 H -0.0773(16) 0.0274(10) 0.1719(11) 0.032(6) Uiso 1 1 d .
C27 C -0.02808(15) 0.11910(11) 0.14377(12) 0.0351(5) Uani 1 1 d .
H27 H -0.0896(16) 0.1415(11) 0.1475(11) 0.039(6) Uiso 1 1 d .
C28 C 0.05812(15) 0.15446(11) 0.12302(12) 0.0351(5) Uani 1 1 d .
H28 H 0.0553(14) 0.2004(10) 0.1110(11) 0.026(5) Uiso 1 1 d .
C29 C 0.15086(14) 0.11940(10) 0.11599(11) 0.0308(4) Uani 1 1 d .
C30 C 0.06773(17) -0.06861(11) 0.16376(13) 0.0377(5) Uani 1 1 d .
H30A H 0.1320(15) -0.0826(10) 0.1628(11) 0.025(5) Uiso 1 1 d .
C31 C 0.0254(2) -0.08937(14) 0.23886(16) 0.0541(6) Uani 1 1 d .
H31C H 0.0596(19) -0.0621(13) 0.2827(15) 0.060(7) Uiso 1 1 d .
H31B H 0.047(2) -0.1383(16) 0.2528(18) 0.093(10) Uiso 1 1 d .
H31A H -0.050(2) -0.0783(15) 0.2392(16) 0.080(9) Uiso 1 1 d .
C32 C 0.0051(2) -0.10648(13) 0.10053(16) 0.0480(6) Uani 1 1 d .
H32C H -0.066(2) -0.0941(13) 0.1025(14) 0.059(7) Uiso 1 1 d .
H32B H 0.0048(17) -0.1571(14) 0.1109(13) 0.053(7) Uiso 1 1 d .
H32A H 0.034(2) -0.0942(14) 0.0482(17) 0.079(9) Uiso 1 1 d .
C33 C 0.24344(16) 0.15958(11) 0.09142(12) 0.0367(5) Uani 1 1 d .
H33A H 0.2906(16) 0.1278(11) 0.0781(12) 0.038(6) Uiso 1 1 d .
C34 C 0.2179(2) 0.20586(15) 0.02329(16) 0.0525(6) Uani 1 1 d .
H34C H 0.283(2) 0.2265(13) 0.0058(14) 0.061(7) Uiso 1 1 d .
H34B H 0.1720(19) 0.2435(14) 0.0346(14) 0.063(8) Uiso 1 1 d .
H34A H 0.186(2) 0.1769(16) -0.0199(19) 0.094(11) Uiso 1 1 d .
C35 C 0.2946(2) 0.20066(16) 0.15665(17) 0.0569(7) Uani 1 1 d .
H35C H 0.359(2) 0.2276(13) 0.1388(15) 0.072(8) Uiso 1 1 d .
H35B H 0.2493(17) 0.2399(12) 0.1722(12) 0.042(6) Uiso 1 1 d .
H35A H 0.316(2) 0.1727(14) 0.2047(17) 0.072(8) Uiso 1 1 d .
C36 C 0.2542(3) 0.27345(18) 0.3557(2) 0.0919(11) Uani 1 1 d .
H36A H 0.2566 0.3229 0.3389 0.110 Uiso 1 1 calc R
H36B H 0.3093 0.2476 0.3319 0.110 Uiso 1 1 calc R
C37 C 0.2757(2) 0.27123(16) 0.4385(2) 0.0838(10) Uani 1 1 d .
H37A H 0.2250 0.3000 0.4626 0.126 Uiso 1 1 calc R
H37B H 0.3448 0.2896 0.4517 0.126 Uiso 1 1 calc R
H37C H 0.2714 0.2226 0.4561 0.126 Uiso 1 1 calc R
C38 C 0.0762(3) 0.29329(15) 0.3285(2) 0.0718(9) Uani 1 1 d .
H38B H 0.083(3) 0.3255(18) 0.2956(19) 0.094(11) Uiso 1 1 d .
H38A H 0.073(2) 0.3124(15) 0.3757(19) 0.077(10) Uiso 1 1 d .
C39 C -0.0236(3) 0.25978(17) 0.3043(2) 0.0675(8) Uani 1 1 d .
H39A H -0.040(2) 0.2220(15) 0.3402(16) 0.070(9) Uiso 1 1 d .
H39B H -0.020(2) 0.2388(17) 0.256(2) 0.103(11) Uiso 1 1 d .
H39A H -0.081(3) 0.2911(17) 0.3073(18) 0.091(10) Uiso 1 1 d .
C40 C 0.0743(2) 0.12043(19) 0.49746(18) 0.0718(9) Uani 1 1 d .
H40A H 0.157(3) 0.1265(16) 0.4849(18) 0.107(11) Uiso 1 1 d .
H40B H 0.056(3) 0.0893(17) 0.543(2) 0.107(12) Uiso 1 1 d .
C41 C 0.0357(3) 0.1870(2) 0.5260(3) 0.0937(13) Uani 1 1 d .
H41B H -0.025(3) 0.1774(17) 0.544(2) 0.097(12) Uiso 1 1 d .
H41A H 0.066(3) 0.1996(17) 0.566(2) 0.086(12) Uiso 1 1 d .
C42 C -0.07927(19) 0.08365(16) 0.42662(15) 0.0532(6) Uani 1 1 d .
H42A H -0.1211(18) 0.1304(13) 0.4334(14) 0.058(7) Uiso 1 1 d .
H42B H -0.0866(18) 0.0556(13) 0.4685(15) 0.054(7) Uiso 1 1 d .
C43 C -0.1114(2) 0.04915(18) 0.35350(16) 0.0583(7) Uani 1 1 d .
H43C H -0.069(2) 0.0041(14) 0.3507(16) 0.071(9) Uiso 1 1 d .
H43B H -0.110(2) 0.0863(15) 0.3057(18) 0.087(10) Uiso 1 1 d .
H43A H -0.181(2) 0.0311(14) 0.3549(16) 0.072(8) Uiso 1 1 d .

loop_
_atom_site_aniso_label
_atom_site_aniso_U_11
_atom_site_aniso_U_22
_atom_site_aniso_U_33
_atom_site_aniso_U_23
_atom_site_aniso_U_13
_atom_site_aniso_U_12
Fe1 0.02338(15) 0.03087(16) 0.02161(15) -0.00331(11) 0.00188(11) 0.00337(10)
K1 0.0314(2) 0.0374(2) 0.0383(3) -0.00730(19) 0.00439(19) 0.00145(18)
O1 0.0680(11) 0.0411(9) 0.0942(15) -0.0211(9) 0.0281(10) -0.0139(8)
O2 0.0361(8) 0.0706(11) 0.0428(9) -0.0075(8) 0.0018(7) -0.0040(7)
N1 0.0230(8) 0.0322(8) 0.0222(8) -0.0040(6) 0.0023(6) 0.0017(6)
N2 0.0246(8) 0.0248(7) 0.0204(7) -0.0003(6) 0.0043(6) 0.0004(6)
N3 0.0253(8) 0.0323(8) 0.0250(8) -0.0040(7) 0.0011(7) 0.0050(6)
N4 0.0292(9) 0.0527(10) 0.0250(8) -0.0061(8) 0.0046(7) 0.0051(8)
C1 0.0258(10) 0.0492(12) 0.0329(11) -0.0108(10) 0.0038(9) 0.0013(9)
C2 0.0251(9) 0.0260(9) 0.0269(10) 0.0004(8) 0.0055(8) -0.0009(7)
C3 0.0265(9) 0.0216(9) 0.0247(9) 0.0030(7) 0.0051(7) -0.0008(7)
C4 0.0245(10) 0.0311(10) 0.0320(11) -0.0017(8) 0.0089(8) 0.0019(8)
C5 0.0374(11) 0.0328(10) 0.0268(10) -0.0062(8) 0.0109(9) -0.0008(8)
C6 0.0370(11) 0.0329(10) 0.0218(10) -0.0038(8) 0.0017(9) -0.0025(8)
C7 0.0274(9) 0.0249(9) 0.0210(9) 0.0017(7) 0.0024(7) -0.0015(7)
C8 0.0289(10) 0.0265(9) 0.0237(9) -0.0001(8) 0.0006(8) 0.0003(7)
C9 0.0326(11) 0.0491(13) 0.0274(11) -0.0055(10) -0.0023(9) 0.0069(10)
C10 0.0662(19) 0.0684(19) 0.0488(16) 0.0086(15) 0.0233(15) 0.0062(15)
C11 0.0368(13) 0.088(2) 0.0368(13) -0.0240(13) 0.0062(11) 0.0079(13)
C12 0.0182(9) 0.0400(11) 0.0240(9) -0.0050(8) 0.0038(7) -0.0010(8)
C13 0.0268(10) 0.0425(12) 0.0338(11) -0.0072(9) 0.0033(8) -0.0008(8)
C14 0.0396(12) 0.0494(14) 0.0455(14) -0.0186(12) 0.0016(10) -0.0080(10)
C15 0.0437(13) 0.0721(17) 0.0272(12) -0.0169(12) 0.0014(10) -0.0093(12)
C16 0.0381(12) 0.0699(16) 0.0252(11) 0.0022(11) 0.0015(9) -0.0079(11)
C17 0.0265(10) 0.0486(12) 0.0273(10) -0.0004(9) 0.0037(8) -0.0047(9)
C18 0.0438(13) 0.0347(12) 0.0498(14) -0.0061(10) -0.0079(11) -0.0044(10)
C19 0.068(2) 0.0456(16) 0.094(2) 0.0038(16) 0.0223(19) 0.0092(14)
C20 0.0748(19) 0.0531(16) 0.0408(14) 0.0061(13) 0.0114(13) 0.0046(14)
C21 0.0428(13) 0.0477(13) 0.0395(13) 0.0078(10) -0.0065(11) -0.0058(10)
C22 0.086(2) 0.0575(17) 0.146(3) 0.018(2) 0.055(2) -0.0072(16)
C23 0.0693(19) 0.0586(17) 0.094(2) 0.0094(16) 0.0015(17) 0.0147(14)
C24 0.0253(9) 0.0324(10) 0.0241(9) -0.0038(8) -0.0013(8) 0.0040(8)
C25 0.0281(10) 0.0322(10) 0.0297(10) -0.0040(8) -0.0013(8) 0.0004(8)
C26 0.0242(10) 0.0390(12) 0.0365(11) -0.0036(9) 0.0016(9) -0.0029(9)
C27 0.0267(10) 0.0395(12) 0.0388(12) -0.0049(9) 0.0001(9) 0.0103(9)
C28 0.0355(11) 0.0301(11) 0.0398(12) 0.0029(9) 0.0034(9) 0.0074(9)
C29 0.0303(10) 0.0345(11) 0.0277(10) -0.0016(8) 0.0032(8) 0.0029(8)
C30 0.0303(11) 0.0332(11) 0.0496(13) -0.0007(10) 0.0024(10) 0.0020(9)
C31 0.0647(18) 0.0440(14) 0.0535(16) 0.0058(12) 0.0043(14) -0.0013(13)
C32 0.0454(15) 0.0369(13) 0.0611(17) -0.0083(12) 0.0007(12) -0.0061(11)
C33 0.0352(11) 0.0349(11) 0.0410(12) 0.0003(10) 0.0100(9) 0.0025(9)
C34 0.0529(16) 0.0509(15) 0.0551(17) 0.0145(13) 0.0140(13) -0.0016(13)
C35 0.0498(15) 0.0649(18) 0.0566(17) -0.0040(14) 0.0074(13) -0.0212(14)
C36 0.086(2) 0.082(2) 0.112(3) -0.028(2) 0.036(2) -0.0458(19)
C37 0.0688(19) 0.0613(19) 0.122(3) -0.0158(19) 0.0120(19) -0.0106(15)
C38 0.104(3) 0.0342(14) 0.080(2) -0.0003(16) 0.025(2) 0.0081(15)
C39 0.085(2) 0.0521(17) 0.064(2) -0.0106(16) -0.0001(17) 0.0193(17)
C40 0.0606(18) 0.098(2) 0.0550(18) -0.0209(17) -0.0081(15) -0.0026(17)
C41 0.065(2) 0.115(3) 0.099(3) -0.053(3) -0.002(2) -0.002(2)
C42 0.0441(14) 0.0684(18) 0.0484(15) -0.0089(14) 0.0117(12) -0.0137(12)
C43 0.0422(14) 0.080(2) 0.0540(16) -0.0212(15) 0.0089(12) -0.0130(14)

loop_
_atom_type_symbol
_atom_type_description
_atom_type_scat_dispersion_real
_atom_type_scat_dispersion_imag
_atom_type_scat_source
C C 0.0033 0.0016 'International Tables Vol C Tables 4.2.6.8 and 6.1.1.4'
H H 0.0000 0.0000 'International Tables Vol C Tables 4.2.6.8 and 6.1.1.4'
N N 0.0061 0.0033 'International Tables Vol C Tables 4.2.6.8 and 6.1.1.4'
O O 0.0106 0.0060 'International Tables Vol C Tables 4.2.6.8 and 6.1.1.4'
K K 0.2009 0.2494 'International Tables Vol C Tables 4.2.6.8 and 6.1.1.4'
Fe Fe 0.3463 0.8444 'International Tables Vol C Tables 4.2.6.8 and 6.1.1.4'

loop_
_geom_angle_atom_site_label_1
_geom_angle_atom_site_label_2
_geom_angle_atom_site_label_3
_geom_angle
N4 Fe1 N1 108.35(6)
N4 Fe1 N3 103.41(6)
N1 Fe1 N3 148.18(6)
N4 Fe1 N2 165.05(6)
N1 Fe1 N2 74.56(6)
N3 Fe1 N2 75.30(6)
O1 K1 O2 85.22(5)
O1 K1 N4 113.71(6)
O2 K1 N4 112.47(5)
O1 K1 C11 89.55(7)
O2 K1 C11 99.54(6)
N4 K1 C11 27.20(6)
O1 K1 C24 123.55(6)
O2 K1 C24 147.42(5)
N4 K1 C24 72.39(5)
C11 K1 C24 95.93(5)
O1 K1 C10 131.61(8)
O2 K1 C10 91.97(6)
N4 K1 C10 26.87(6)
C11 K1 C10 43.27(9)
C24 K1 C10 79.97(7)
O1 K1 C25 140.40(6)
O2 K1 C25 122.07(5)
N4 K1 C25 83.80(5)
C11 K1 C25 110.74(6)
C24 K1 C25 25.55(5)
C10 K1 C25 79.70(7)
O1 K1 C29 98.75(6)
O2 K1 C29 156.42(5)
N4 K1 C29 87.35(5)
C11 K1 C29 103.72(6)
C24 K1 C29 25.63(5)
C10 K1 C29 102.22(6)
C25 K1 C29 44.62(5)
O1 K1 C28 89.32(6)
O2 K1 C28 133.15(5)
N4 K1 C28 112.25(5)
C11 K1 C28 126.96(6)
C24 K1 C28 44.44(5)
C10 K1 C28 124.40(7)
C25 K1 C28 51.19(5)
C29 K1 C28 24.92(5)
O1 K1 C26 125.98(6)
O2 K1 C26 108.13(5)
N4 K1 C26 108.60(5)
C11 K1 C26 135.65(6)
C24 K1 C26 44.32(5)
C10 K1 C26 100.79(7)
C25 K1 C26 24.93(5)
C29 K1 C26 51.05(5)
C28 K1 C26 43.14(5)
O1 K1 C27 101.72(6)
O2 K1 C27 112.60(5)
N4 K1 C27 123.84(5)
C11 K1 C27 146.56(6)
C24 K1 C27 51.63(5)
C10 K1 C27 123.42(7)
C25 K1 C27 43.84(5)
C29 K1 C27 43.82(5)
C28 K1 C27 24.53(5)
C26 K1 C27 24.43(5)
O1 K1 C39 42.81(7)
O2 K1 C39 71.97(7)
N4 K1 C39 156.52(7)
C11 K1 C39 131.24(8)
C24 K1 C39 117.11(7)
C10 K1 C39 162.65(8)
C25 K1 C39 114.12(7)
C29 K1 C39 95.12(7)
C28 K1 C39 72.75(7)
C26 K1 C39 90.73(7)
C27 K1 C39 70.56(7)
C38 O1 C36 112.9(2)
C38 O1 K1 123.33(18)
C36 O1 K1 123.72(19)
C40 O2 C42 114.2(2)
C40 O2 K1 122.60(17)
C42 O2 K1 123.09(14)
C2 N1 C12 116.84(15)
C2 N1 Fe1 120.34(12)
C12 N1 Fe1 122.70(11)
C7 N2 C3 121.60(15)
C7 N2 Fe1 119.07(11)
C3 N2 Fe1 119.33(11)
C8 N3 C24 113.71(15)
C8 N3 Fe1 119.19(11)
C24 N3 Fe1 126.70(12)
C10 N4 C11 108.4(2)
C10 N4 Fe1 117.73(16)
C11 N4 Fe1 122.97(14)
C10 N4 K1 91.99(15)
C11 N4 K1 90.75(13)
Fe1 N4 K1 117.95(7)
C1 C2 N1 128.18(18)
C1 C2 C3 119.70(17)
N1 C2 C3 112.11(15)
N2 C3 C4 120.12(17)
N2 C3 C2 113.28(15)
C4 C3 C2 126.58(17)
C3 C4 C5 118.70(18)
C6 C5 C4 120.24(18)
C5 C6 C7 119.02(19)
N2 C7 C6 120.19(17)
N2 C7 C8 113.33(15)
C6 C7 C8 126.42(17)
C9 C8 N3 127.76(18)
C9 C8 C7 119.46(17)
N3 C8 C7 112.70(15)
N4 C10 K1 61.14(13)
N4 C11 K1 62.05(11)
C17 C12 C13 120.14(18)
C17 C12 N1 120.48(17)
C13 C12 N1 119.29(17)
C14 C13 C12 118.7(2)
C14 C13 C18 120.4(2)
C12 C13 C18 120.89(18)
C15 C14 C13 121.3(2)
C14 C15 C16 119.8(2)
C15 C16 C17 121.5(2)
C16 C17 C12 118.34(19)
C16 C17 C21 119.65(19)
C12 C17 C21 122.00(18)
C20 C18 C13 111.14(19)
C20 C18 C19 109.6(2)
C13 C18 C19 113.6(2)
C22 C21 C23 108.3(2)
C22 C21 C17 112.7(2)
C23 C21 C17 112.5(2)
C25 C24 C29 119.22(16)
C25 C24 N3 121.59(16)
C29 C24 N3 119.19(16)
C25 C24 K1 78.94(11)
C29 C24 K1 79.00(11)
N3 C24 K1 112.77(11)
C26 C25 C24 119.17(17)
C26 C25 C30 118.89(17)
C24 C25 C30 121.90(17)
C26 C25 K1 78.80(11)
C24 C25 K1 75.50(10)
C30 C25 K1 117.99(13)
C27 C26 C25 121.47(19)
C27 C26 K1 78.48(12)
C25 C26 K1 76.26(11)
C26 C27 C28 119.66(19)
C26 C27 K1 77.09(12)
C28 C27 K1 76.93(12)
C27 C28 C29 121.15(19)
C27 C28 K1 78.54(12)
C29 C28 K1 76.48(12)
C28 C29 C24 119.28(18)
C28 C29 C33 119.75(18)
C24 C29 C33 120.97(17)
C28 C29 K1 78.60(12)
C24 C29 K1 75.37(11)
C33 C29 K1 116.31(12)
C32 C30 C25 111.81(19)
C32 C30 C31 108.3(2)
C25 C30 C31 112.59(19)
C35 C33 C34 111.8(2)
C35 C33 C29 110.81(18)
C34 C33 C29 112.92(19)
O1 C36 C37 114.2(3)
O1 C38 C39 110.9(2)
C38 C39 K1 82.94(17)
O2 C40 C41 112.8(3)
O2 C42 C43 108.0(2)

loop_
_geom_bond_atom_site_label_1
_geom_bond_atom_site_label_2
_geom_bond_distance
Fe1 N4 1.9773(16)
Fe1 N1 2.0746(15)
Fe1 N3 2.0780(15)
Fe1 N2 2.1113(14)
K1 O1 2.6643(16)
K1 O2 2.7700(16)
K1 N4 2.7898(16)
K1 C11 3.158(3)
K1 C24 3.1709(19)
K1 C10 3.183(3)
K1 C25 3.2144(19)
K1 C29 3.217(2)
K1 C28 3.243(2)
K1 C26 3.246(2)
K1 C27 3.263(2)
K1 C39 3.503(3)
O1 C38 1.407(3)
O1 C36 1.432(3)
O2 C40 1.423(3)
O2 C42 1.428(3)
N1 C2 1.370(2)
N1 C12 1.428(2)
N2 C7 1.342(2)
N2 C3 1.344(2)
N3 C8 1.380(2)
N3 C24 1.423(2)
N4 C10 1.440(3)
N4 C11 1.444(3)
C1 C2 1.355(3)
C2 C3 1.488(3)
C3 C4 1.386(3)
C4 C5 1.384(3)
C5 C6 1.375(3)
C6 C7 1.384(3)
C7 C8 1.492(2)
C8 C9 1.346(3)
C12 C17 1.408(3)
C12 C13 1.408(3)
C13 C14 1.393(3)
C13 C18 1.518(3)
C14 C15 1.372(3)
C15 C16 1.374(3)
C16 C17 1.397(3)
C17 C21 1.520(3)
C18 C20 1.513(4)
C18 C19 1.532(3)
C21 C22 1.508(4)
C21 C23 1.520(3)
C24 C25 1.413(3)
C24 C29 1.418(3)
C25 C26 1.395(3)
C25 C30 1.521(3)
C26 C27 1.377(3)
C27 C28 1.382(3)
C28 C29 1.394(3)
C29 C33 1.519(3)
C30 C32 1.523(3)
C30 C31 1.533(3)
C33 C35 1.514(3)
C33 C34 1.516(3)
C36 C37 1.480(5)
C38 C39 1.485(5)
C40 C41 1.468(5)
C42 C43 1.490(3)
